data_1545349
loop_
_publ_author_name
'S\/orensen, Mikkel A.'
'Weihe, H\/ogni'
'Vinum, Morten G.'
'Mortensen, Jesper S.'
'Doerrer, Linda H.'
'Bendix, Jesper'

_publ_section_title
;
 Imposing high-symmetry and tuneable geometry on lanthanide centres with
 chelating Pt and Pd metalloligands
;
_journal_issue 5
_journal_name_full 'Chem. Sci.'
_journal_page_first 3566
_journal_paper_doi 10.1039/C7SC00135E
_journal_volume 8
_journal_year 2017
_chemical_formula_moiety 'C16 H24 Er O8 Pt2 S8, C8 H20 N'
_chemical_formula_sum 'C24 H44 Er N O8 Pt2 S8'
_chemical_formula_weight 1288.56
_space_group_crystal_system tetragonal
_space_group_IT_number 124
_space_group_name_Hall '-P 4 2c'
_space_group_name_H-M_alt 'P 4/m c c'
_symmetry_Int_Tables_number 124
_symmetry_space_group_name_Hall '-P 4 2c'
_symmetry_space_group_name_H-M 'P 4/m c c'
_atom_sites_solution_primary iterative
_audit_creation_date 2015-05-11
_audit_creation_method
;
Olex2 1.2
(compiled 2015.01.26 svn.r3150 for OlexSys, GUI svn.r4998)
;
_audit_update_record
;
2017-01-09 deposited with the CCDC.
2017-02-28 downloaded from the CCDC.
;
_cell_angle_alpha 90
_cell_angle_beta 90
_cell_angle_gamma 90
_cell_formula_units_Z 2
_cell_length_a 8.5857(3)
_cell_length_b 8.5857(3)
_cell_length_c 25.5107(9)
_cell_measurement_reflns_used 9982
_cell_measurement_temperature 122
_cell_measurement_theta_max 28.27
_cell_measurement_theta_min 2.37
_cell_volume 1880.50(11)
_computing_molecular_graphics 'Olex2 (Dolomanov et al., 2009)'
_computing_publication_material 'Olex2 (Dolomanov et al., 2009)'
_computing_structure_refinement 'olex2.refine (Bourhis et al., 2015)'
_computing_structure_solution 'olex2.solve (Bourhis et al., 2015)'
_diffrn_ambient_temperature 122
_diffrn_measured_fraction_theta_full 0.9990
_diffrn_measured_fraction_theta_max 0.9992
_diffrn_measurement_device_type 'Bruker APEX-II CCD'
_diffrn_measurement_method '\f and \w scans'
_diffrn_radiation_type 'Mo K\a'
_diffrn_radiation_wavelength 0.71073
_diffrn_reflns_av_R_equivalents 0.0375
_diffrn_reflns_av_unetI/netI 0.0112
_diffrn_reflns_limit_h_max 11
_diffrn_reflns_limit_h_min -11
_diffrn_reflns_limit_k_max 11
_diffrn_reflns_limit_k_min -11
_diffrn_reflns_limit_l_max 33
_diffrn_reflns_limit_l_min -34
_diffrn_reflns_number 31009
_diffrn_reflns_theta_full 26.0000
_diffrn_reflns_theta_max 28.27
_diffrn_reflns_theta_min 2.37
_diffrn_standards_number 0
_exptl_absorpt_coefficient_mu 10.116
_exptl_absorpt_correction_T_max 0.7457
_exptl_absorpt_correction_T_min 0.5936
_exptl_absorpt_correction_type multi-scan
_exptl_absorpt_process_details
;
SADABS-2012/1 (Bruker,2012) was used for absorption correction.
wR2(int) was 0.1068 before and 0.0483 after correction.
The Ratio of minimum to maximum transmission is 0.7960.
The \l/2 correction factor is 0.0000.
;
_exptl_crystal_colour 'clear light yellow'
_exptl_crystal_colour_lustre clear
_exptl_crystal_colour_modifier light
_exptl_crystal_colour_primary yellow
_exptl_crystal_density_diffrn 2.2755
_exptl_crystal_description plate
_exptl_crystal_F_000 1222
_exptl_crystal_size_max 0.11
_exptl_crystal_size_mid 0.11
_exptl_crystal_size_min 0.05
_refine_diff_density_max 1.3087
_refine_diff_density_min -0.7634
_refine_diff_density_rms 0.1739
_refine_ls_d_res_high 0.7503
_refine_ls_d_res_low 8.5857
_refine_ls_goodness_of_fit_ref 1.0967
_refine_ls_hydrogen_treatment mixed
_refine_ls_matrix_type full
_refine_ls_number_constraints 4
_refine_ls_number_parameters 91
_refine_ls_number_reflns 1213
_refine_ls_number_restraints 3
_refine_ls_restrained_S_all 1.0953
_refine_ls_R_factor_all 0.0219
_refine_ls_R_factor_gt 0.0140
_refine_ls_shift/su_max 0.0000
_refine_ls_shift/su_mean 0.0000
_refine_ls_structure_factor_coef Fsqd
_refine_ls_weighting_details 'w=1/[\s^2^(Fo^2^)+(0.0144P)^2^+1.8819P] where P=(Fo^2^+2Fc^2^)/3'
_refine_ls_weighting_scheme calc
_refine_ls_wR_factor_gt 0.0295
_refine_ls_wR_factor_ref 0.0322
_reflns_Friedel_coverage 0.0
_reflns_limit_h_max 11
_reflns_limit_h_min 0
_reflns_limit_k_max 8
_reflns_limit_k_min 0
_reflns_limit_l_max 34
_reflns_limit_l_min 0
_reflns_number_gt 994
_reflns_number_total 1213
_reflns_threshold_expression I>=2u(I)
_cod_data_source_file c7sc00135e2.cif
_cod_data_source_block 1Er
_cod_depositor_comments 'Adding full bibliography for 1545338--1545364.cif.'
_cod_database_code 1545349
_olex2_refinement_description
;
1. Fixed Uiso
 At 1.5 times of:
  All C(H,H,H) groups
2. Restrained distances
 C4-H4a
 0.96 with sigma of 0.02
 C4-H4b
 0.96 with sigma of 0.02
 C4-H4c
 0.96 with sigma of 0.02
3. Others
 Fixed Sof: O1(0.5) O1a(0.5) S1(0.5) S1a(0.5) C3(0.5) H4c(0.6) H4b(0.47)
 H4a(0.43)
4.a Idealised Me refined as rotating group:
 C2(H2a,H2b,H2c)
;
_olex2_submission_special_instructions 'No special instructions were received'

loop_
_space_group_symop_id
_space_group_symop_operation_xyz
1 x,y,z
2 -y,x,z
3 y,-x,z
4 x,-y,-z+1/2
5 -x,y,-z+1/2
6 -x,-y,z
7 y,x,-z+1/2
8 -y,-x,-z+1/2
9 -x,-y,-z
10 y,-x,-z
11 -y,x,-z
12 -x,y,z-1/2
13 x,-y,z-1/2
14 x,y,-z
15 -y,-x,z-1/2
16 y,x,z-1/2

loop_
_atom_site_label
_atom_site_type_symbol
_atom_site_fract_x
_atom_site_fract_y
_atom_site_fract_z
_atom_site_U_iso_or_equiv
_atom_site_adp_type
_atom_site_occupancy
_atom_site_site_symmetry_order
_atom_site_refinement_flags_posn
_atom_site_refinement_flags_adp
_atom_site_refinement_flags_occupancy
_atom_site_disorder_group
Pt1 Pt 0.5 0.5 0.604415(6) 0.01239(5) Uani 1.000000 4 S T P .
Er1 Er 0.5 0.5 0.75 0.01047(6) Uani 1.000000 8 S T P .
S1 S 0.4226(3) 0.2420(4) 0.60151(15) 0.0173(5) Uani 0.500000 1 . . . 1
C1 C 0.3730(3) 0.2032(3) 0.66732(9) 0.0181(5) Uani 1.000000 1 . . . .
C2 C 0.2978(3) 0.0473(3) 0.67738(10) 0.0245(6) Uani 1.000000 1 . . . .
O1 O 0.3710(4) 0.2996(4) 0.70177(15) 0.0144(7) Uani 0.500000 1 . . . 1
N1 N 1.0 0.0 0.5 0.0094(9) Uani 1.000000 8 S T P .
O1a O 0.4475(4) 0.2690(4) 0.70679(14) 0.0151(7) Uani 0.500000 1 . . . 2
S1a S 0.3759(3) 0.2621(4) 0.60650(15) 0.0169(5) Uani 0.500000 1 . . . 2
C3 C 0.8611(5) 0.0321(5) 0.53548(17) 0.0137(9) Uani 0.500000 1 . . . .
C4 C 0.7105(4) 0.0702(5) 0.5 0.0359(10) Uani 1.000000 2 DS T P .
H2a H 0.290(2) -0.0108(9) 0.64440(16) 0.0368(9) Uiso 1.000000 1 GR . . .
H2b H 0.3609(12) -0.0117(9) 0.7025(6) 0.0368(9) Uiso 1.000000 1 GR . . .
H2c H 0.1932(9) 0.0631(3) 0.6918(7) 0.0368(9) Uiso 1.000000 1 GR . . .
H3 H 0.915(3) 0.131(3) 0.5558(12) 0.036(8) Uiso 1.000000 1 . . . .
H4a H 0.668(6) -0.031(3) 0.5 0.052(17) Uiso 0.860000 2 DS T P .
H4b H 0.719(6) 0.179(2) 0.5 0.051(14) Uiso 0.940000 2 DS T P .
H4c H 0.645(5) 0.073(6) 0.4699(13) 0.051(16) Uiso 0.600000 1 D . . .

loop_
_atom_site_aniso_label
_atom_site_aniso_U_11
_atom_site_aniso_U_22
_atom_site_aniso_U_33
_atom_site_aniso_U_12
_atom_site_aniso_U_13
_atom_site_aniso_U_23
Pt1 0.01134(6) 0.01134(6) 0.01448(9) -0.000000 -0.000000 0.000000
Er1 0.00806(8) 0.00806(8) 0.01529(12) -0.000000 -0.000000 0.000000
S1 0.0237(14) 0.0141(10) 0.0142(9) -0.0015(10) -0.0010(11) -0.0035(7)
C1 0.0181(12) 0.0118(11) 0.0243(12) -0.0013(9) 0.0032(10) -0.0032(9)
C2 0.0244(13) 0.0139(11) 0.0352(15) -0.0030(10) 0.0035(11) -0.0010(10)
O1 0.0155(19) 0.0145(16) 0.0131(17) -0.0014(14) -0.0019(16) -0.0042(14)
N1 0.0088(13) 0.0088(13) 0.011(2) -0.000000 -0.000000 0.000000
O1a 0.0188(18) 0.0127(17) 0.0138(17) 0.0003(14) -0.0033(17) -0.0031(14)
S1a 0.0211(13) 0.0140(11) 0.0155(10) -0.0056(10) -0.0039(11) -0.0026(8)
C3 0.014(2) 0.015(3) 0.0128(18) 0.0022(16) 0.0039(16) -0.0010(16)
C4 0.0087(17) 0.029(2) 0.070(3) 0.0044(16) -0.000000 0.000000

loop_
_atom_type_symbol
_atom_type_scat_dispersion_real
_atom_type_scat_dispersion_imag
_atom_type_scat_Cromer_Mann_a1
_atom_type_scat_Cromer_Mann_a2
_atom_type_scat_Cromer_Mann_a3
_atom_type_scat_Cromer_Mann_a4
_atom_type_scat_Cromer_Mann_b1
_atom_type_scat_Cromer_Mann_b2
_atom_type_scat_Cromer_Mann_b3
_atom_type_scat_Cromer_Mann_b4
_atom_type_scat_Cromer_Mann_c
_atom_type_scat_source
_atom_type_scat_dispersion_source
C 0.00347 0.00161 2.31000 1.02000 1.58860 0.86500 20.84390 10.20750 0.56870 51.65120 0.215599998832 'International Tables Volume C Table 6.1.1.4 (pp. 500-502)' 'Henke, Gullikson and Davis, At. Data and Nucl. Data Tables, 1993, 54, 2'
Pt -1.63788 8.57892 27.00590 17.76390 15.71310 5.78370 1.51293 8.81174 0.42459 38.61030 11.6883001328 'International Tables Volume C Table 6.1.1.4 (pp. 500-502)' 'Henke, Gullikson and Davis, At. Data and Nucl. Data Tables, 1993, 54, 2'
H 0.00000 0.00000 0.49300 0.32291 0.14019 0.04081 10.51090 26.12570 3.14236 57.79970 0.0030380000826 'International Tables Volume C Table 6.1.1.4 (pp. 500-502)' 'Henke, Gullikson and Davis, At. Data and Nucl. Data Tables, 1993, 54, 2'
O 0.01158 0.00611 3.04850 2.28680 1.54630 0.86700 13.27710 5.70110 0.32390 32.90890 0.250800013542 'International Tables Volume C Table 6.1.1.4 (pp. 500-502)' 'Henke, Gullikson and Davis, At. Data and Nucl. Data Tables, 1993, 54, 2'
N 0.00653 0.00323 12.21260 3.13220 2.01250 1.16630 0.00570 9.89330 28.99750 0.58260 -11.5290002823 'International Tables Volume C Table 6.1.1.4 (pp. 500-502)' 'Henke, Gullikson and Davis, At. Data and Nucl. Data Tables, 1993, 54, 2'
S 0.12424 0.12443 6.90530 5.20340 1.43790 1.58630 1.46790 22.21510 0.25360 56.17200 0.866900026798 'International Tables Volume C Table 6.1.1.4 (pp. 500-502)' 'Henke, Gullikson and Davis, At. Data and Nucl. Data Tables, 1993, 54, 2'
Er -0.12730 5.10226 27.65630 16.42850 14.97790 2.98233 2.07356 0.22354 11.36040 105.70300 5.92046022415 'International Tables Volume C Table 6.1.1.4 (pp. 500-502)' 'Henke, Gullikson and Davis, At. Data and Nucl. Data Tables, 1993, 54, 2'

loop_
_geom_angle_atom_site_label_1
_geom_angle_atom_site_label_2
_geom_angle_atom_site_label_3
_geom_angle
_geom_angle_site_symmetry_1
_geom_angle_site_symmetry_3
S1 Pt1 S1 89.9 . 2_655
S1 Pt1 S1 89.9 3_565 .
S1 Pt1 S1 176.32(19) 3_565 2_655
S1 Pt1 S1 89.9 6_665 2_655
S1 Pt1 S1 176.32(19) 6_665 .
S1 Pt1 S1 89.9 3_565 6_665
S1a Pt1 S1a 90.0 . 2_655
S1a Pt1 S1a 90.0 3_565 .
S1a Pt1 S1a 177.36(19) 3_565 2_655
S1a Pt1 S1a 90.0 6_665 2_655
S1a Pt1 S1a 177.36(19) 6_665 .
S1a Pt1 S1a 90.0 3_565 6_665
O1 Er1 O1 66.25(18) 5_656 2_655
O1 Er1 O1 159.08(17) 4_566 2_655
O1 Er1 O1 74.59(8) 7_556 4_566
O1 Er1 O1 117.95(18) 5_656 4_566
O1 Er1 O1 74.59(9) 5_656 8_666
O1 Er1 O1 117.95(18) 6_665 .
O1 Er1 O1 159.08(17) 7_556 6_665
O1 Er1 O1 74.59(8) 6_665 3_565
O1 Er1 O1 66.25(18) 4_566 3_565
O1 Er1 O1 124.74(17) 6_665 5_656
O1 Er1 O1 87.80(18) 5_656 .
O1 Er1 O1 124.74(17) 7_556 2_655
O1 Er1 O1 159.08(17) 5_656 3_565
O1 Er1 O1 159.08(17) . 8_666
O1 Er1 O1 66.25(18) 6_665 8_666
O1 Er1 O1 87.80(18) 2_655 8_666
O1 Er1 O1 74.59(9) 6_665 2_655
O1 Er1 O1 74.59(9) 2_655 .
O1 Er1 O1 87.80(18) 6_665 4_566
O1 Er1 O1 124.74(17) 3_565 8_666
O1 Er1 O1 66.25(18) 7_556 .
O1 Er1 O1 74.59(8) 3_565 .
O1 Er1 O1 87.80(18) 7_556 3_565
O1 Er1 O1 117.95(18) 3_565 2_655
O1 Er1 O1 74.59(9) 7_556 5_656
O1 Er1 O1 74.59(8) 4_566 8_666
O1 Er1 O1 124.74(17) 4_566 .
O1 Er1 O1 117.95(18) 7_556 8_666
O1a Er1 O1a 124.12(18) . 8_666
O1a Er1 O1a 123.09(18) 6_665 .
O1a Er1 O1a 61.96(18) 7_556 3_565
O1a Er1 O1a 61.96(18) 2_655 8_666
O1a Er1 O1a 157.54(18) 6_665 5_656
O1a Er1 O1a 76.88(8) 2_655 .
O1a Er1 O1a 123.09(18) 5_656 4_566
O1a Er1 O1a 157.54(18) 3_565 8_666
O1a Er1 O1a 76.88(8) 6_665 3_565
O1a Er1 O1a 76.88(8) 3_565 .
O1a Er1 O1a 83.86(19) 7_556 .
O1a Er1 O1a 123.09(18) 3_565 2_655
O1a Er1 O1a 124.12(18) 7_556 6_665
O1a Er1 O1a 76.88(8) 4_566 8_666
O1a Er1 O1a 83.86(19) 6_665 8_666
O1a Er1 O1a 157.54(18) 4_566 .
O1a Er1 O1a 76.88(8) 6_665 2_655
O1a Er1 O1a 124.12(18) 4_566 2_655
O1a Er1 O1a 61.96(18) 6_665 4_566
O1a Er1 O1a 83.86(19) 4_566 3_565
O1a Er1 O1a 123.09(18) 7_556 8_666
O1a Er1 O1a 76.88(8) 5_656 8_666
O1a Er1 O1a 157.54(18) 7_556 2_655
O1a Er1 O1a 61.96(18) 5_656 .
O1a Er1 O1a 76.88(8) 7_556 4_566
O1a Er1 O1a 83.86(19) 5_656 2_655
O1a Er1 O1a 124.12(18) 5_656 3_565
O1a Er1 O1a 76.88(8) 7_556 5_656
C1 S1 Pt1 102.69(18) . 3_565
O1 C1 S1 124.5(3) . .
S1a C1 O1a 125.9(3) . .
H2a C2 C1 109.5 . .
H2b C2 C1 109.5 . .
H2b C2 H2a 109.5 . .
H2c C2 C1 109.5 . .
H2c C2 H2a 109.5 . .
H2c C2 H2b 109.5 . .
C1 O1 Er1 149.6(3) . 8_666
C3 N1 C3 107.0(3) 14_556 9_756
C3 N1 C3 107.0(3) 10_666 11_646
C3 N1 C3 110.71(17) 10_666 6_755
C3 N1 C3 180.0 14_556 6_755
C3 N1 C3 69.29(17) 11_646 14_556
C3 N1 C3 110.71(17) 14_556 2_645
C3 N1 C3 180.0 10_666 2_645
C3 N1 C3 110.71(17) 11_646 .
C3 N1 C3 107.0(3) 2_645 3_665
C3 N1 C3 180.0 11_646 3_665
C3 N1 C3 73.0(3) 14_556 .
C3 N1 C3 180.0 . 9_756
C3 N1 C3 110.71(17) 14_556 3_665
C3 N1 C3 73.0(3) 6_755 9_756
C3 N1 C3 69.29(17) 11_646 9_756
C3 N1 C3 107.0(3) 6_755 .
C3 N1 C3 110.71(17) 11_646 6_755
C3 N1 C3 110.71(17) 3_665 9_756
C3 N1 C3 73.0(3) 11_646 2_645
C3 N1 C3 69.29(17) 3_665 .
C3 N1 C3 69.29(17) 10_666 9_756
C3 N1 C3 69.29(17) 3_665 6_755
C3 N1 C3 73.0(3) 10_666 3_665
C3 N1 C3 110.71(17) 2_645 9_756
C3 N1 C3 69.29(17) 10_666 14_556
C3 N1 C3 69.29(17) 2_645 .
C3 N1 C3 69.29(17) 2_645 6_755
C3 N1 C3 110.71(17) 10_666 .
C1 O1a Er1 145.6(3) . 8_666
C1 S1a Pt1 107.65(19) . 3_565
C3 C3 N1 55.35(7) 2_645 9_756
C3 C3 N1 53.51(17) 14_556 9_756
C3 C3 N1 55.35(7) 3_665 9_756
C4 C3 N1 109.3(3) 14_556 9_756
C4 C3 C3 126.7(3) 14_556 2_645
H3 C3 N1 95.1(16) . 9_756
H3 C3 N1 93.7(15) 2_645 9_756
H3 C3 C3 115.7(15) . 2_645
H3 C3 C3 38.4(15) 2_645 2_645
H3 C3 C4 119.0(15) 2_645 14_556
H3 C3 C4 116.5(16) . 14_556
C3 C4 C3 68.3(3) . 14_556
H4a C4 C3 97(3) . 14_556
H4a C4 C3 97(3) . .
H4b C4 C3 98(2) . 14_556
H4b C4 C3 98(2) . .
H4b C4 H4a 162(4) . .
H4c C4 C3 159(3) 14_556 14_556
H4c C4 C3 91(3) 14_556 .
H4c C4 C3 91(3) . 14_556
H4c C4 C3 159(3) . .
H4c C4 H4a 78(3) . .
H4c C4 H4a 78(3) 14_556 .
H4c C4 H4b 91(3) . .
H4c C4 H4b 91(3) 14_556 .
H4c C4 H4c 108(6) 14_556 .

loop_
_geom_bond_atom_site_label_1
_geom_bond_atom_site_label_2
_geom_bond_distance
_geom_bond_site_symmetry_2
Pt1 S1 2.314(4) 2_655
Pt1 S1 2.314(4) 6_665
Pt1 S1 2.314(4) .
Pt1 S1 2.314(4) 3_565
Pt1 S1a 2.305(4) 2_655
Pt1 S1a 2.305(4) 3_565
Pt1 S1a 2.305(4) .
Pt1 S1a 2.305(4) 6_665
Er1 O1 2.387(3) 3_565
Er1 O1 2.387(3) .
Er1 O1 2.387(3) 2_655
Er1 O1 2.387(3) 5_656
Er1 O1 2.387(3) 4_566
Er1 O1 2.387(3) 6_665
Er1 O1 2.387(3) 8_666
Er1 O1 2.387(3) 7_556
Er1 O1a 2.314(3) .
Er1 O1a 2.314(3) 5_656
Er1 O1a 2.314(3) 7_556
Er1 O1a 2.314(3) 2_655
Er1 O1a 2.314(3) 6_665
Er1 O1a 2.314(3) 8_666
Er1 O1a 2.314(3) 4_566
Er1 O1a 2.314(3) 3_565
S1 C1 1.764(4) .
C1 C2 1.508(3) .
C1 O1 1.208(4) .
C1 O1a 1.320(4) .
C1 S1a 1.632(5) .
C2 H2a 0.9800 .
C2 H2b 0.9800 .
C2 H2c 0.9800 .
N1 C3 1.522(4) 2_645
N1 C3 1.522(4) 10_666
N1 C3 1.522(4) 3_665
N1 C3 1.522(4) 9_756
N1 C3 1.522(4) 11_646
N1 C3 1.522(4) .
N1 C3 1.522(4) 6_755
N1 C3 1.522(4) 14_556
C3 C3 1.731(6) 3_665
C3 C3 1.810(9) 14_556
C3 C3 1.731(6) 2_645
C3 C4 1.612(5) 14_556
C3 H3 1.10(3) .
C3 H3 1.13(3) 2_645
C4 H4a 0.944(19) .
C4 H4b 0.935(19) .
C4 H4c 0.950(18) .
C4 H4c 0.950(18) 14_556

loop_
_restr_distance_atom_site_label_1
_restr_distance_atom_site_label_2
_restr_distance_site_symmetry_2
_restr_distance_target
_restr_distance_target_weight_param
_restr_distance_diff
C4 H4a 1 0.9600 0.0200 0.0158
C4 H4b 1 0.9600 0.0200 0.0248
C4 H4c 1 0.9600 0.0200 0.0095
